data_7041419
loop_
_publ_author_name
'Zhou, Guo-Jun'
'Ding, You-Song'
'Zheng, Yan-Zhen'

_publ_section_title
;
 Dy(iii)-Carboxylate chain containing quasi-D5h sites exhibits enhanced
 energy barrier for magnetization reversal.
;
_journal_issue 10
_journal_name_full 'Dalton transactions (Cambridge, England : 2003)'
_journal_page_first 3100
_journal_page_last 3104
_journal_paper_doi 10.1039/c6dt04366f
_journal_volume 46
_journal_year 2017
_chemical_formula_sum 'C52 H89 Dy3 N6 O24'
_chemical_formula_weight 1669.79
_chemical_name_systematic
;
 ?
;
_space_group_crystal_system triclinic
_space_group_IT_number 2
_space_group_name_Hall '-P 1'
_space_group_name_H-M_alt 'P -1'
_symmetry_space_group_name_Hall '-P 1'
_symmetry_space_group_name_H-M 'P -1'
_atom_sites_solution_hydrogens mixed
_audit_block_doi 10.5517/ccdc.csd.cc1mnz2b
_audit_creation_method SHELXL-2014
_audit_update_record
;
2016-11-13 deposited with the CCDC.
2016-12-12 downloaded from the CCDC.
;
_cell_angle_alpha 77.468(7)
_cell_angle_beta 70.836(6)
_cell_angle_gamma 68.592(6)
_cell_formula_units_Z 2
_cell_length_a 13.335(6)
_cell_length_b 16.628(7)
_cell_length_c 18.090(8)
_cell_measurement_reflns_used 9838
_cell_measurement_temperature 296(2)
_cell_measurement_theta_max 23.91
_cell_measurement_theta_min 2.33
_cell_volume 3506(3)
_computing_cell_refinement 'Bruker SAINT'
_computing_data_collection 'Bruker APEX2'
_computing_data_reduction 'Bruker SAINT'
_computing_molecular_graphics 'SHELXL-2014 (Sheldrick, 2014)'
_computing_publication_material 'SHELXL-2014 (Sheldrick, 2014)'
_computing_structure_refinement 'SHELXL-2014 (Sheldrick, 2014)'
_computing_structure_solution 'SHELXL-2014 (Sheldrick, 2014)'
_diffrn_ambient_temperature 296(2)
_diffrn_measured_fraction_theta_full 0.862
_diffrn_measured_fraction_theta_max 0.988
_diffrn_measurement_device_type 'Bruker APEX-II CCD'
_diffrn_measurement_method '\f and \w scans'
_diffrn_radiation_type MoK\a
_diffrn_radiation_wavelength 0.71073
_diffrn_reflns_av_R_equivalents 0.0247
_diffrn_reflns_av_unetI/netI 0.0286
_diffrn_reflns_Laue_measured_fraction_full 0.862
_diffrn_reflns_Laue_measured_fraction_max 0.988
_diffrn_reflns_limit_h_max 13
_diffrn_reflns_limit_h_min -15
_diffrn_reflns_limit_k_max 19
_diffrn_reflns_limit_k_min -19
_diffrn_reflns_limit_l_max 20
_diffrn_reflns_limit_l_min -20
_diffrn_reflns_number 33248
_diffrn_reflns_point_group_measured_fraction_full 0.862
_diffrn_reflns_point_group_measured_fraction_max 0.988
_diffrn_reflns_theta_full 25.242
_diffrn_reflns_theta_max 24.037
_diffrn_reflns_theta_min 1.199
_diffrn_source 'sealed tube'
_exptl_absorpt_coefficient_mu 3.237
_exptl_absorpt_correction_T_max 0.460
_exptl_absorpt_correction_T_min 0.364
_exptl_absorpt_correction_type multi-scan
_exptl_crystal_colour colorless
_exptl_crystal_density_diffrn 1.582
_exptl_crystal_description block
_exptl_crystal_F_000 1666
_exptl_crystal_size_max 0.34
_exptl_crystal_size_mid 0.27
_exptl_crystal_size_min 0.24
_refine_diff_density_max 1.646
_refine_diff_density_min -2.833
_refine_diff_density_rms 0.120
_refine_ls_extinction_method none
_refine_ls_goodness_of_fit_ref 1.057
_refine_ls_hydrogen_treatment constr
_refine_ls_matrix_type full
_refine_ls_number_parameters 742
_refine_ls_number_reflns 10931
_refine_ls_number_restraints 600
_refine_ls_restrained_S_all 1.120
_refine_ls_R_factor_all 0.0484
_refine_ls_R_factor_gt 0.0383
_refine_ls_shift/su_max 0.026
_refine_ls_shift/su_mean 0.000
_refine_ls_structure_factor_coef Fsqd
_refine_ls_weighting_details 'w=1/[\s^2^(Fo^2^)+(0.0485P)^2^+16.7172P] where P=(Fo^2^+2Fc^2^)/3'
_refine_ls_weighting_scheme calc
_refine_ls_wR_factor_gt 0.0967
_refine_ls_wR_factor_ref 0.1037
_reflns_Friedel_coverage 0.000
_reflns_number_gt 9276
_reflns_number_total 10931
_reflns_threshold_expression 'I > 2\s(I)'
_cod_data_source_file c6dt04366f2.cif
_cod_data_source_block 2
_cod_depositor_comments 'Adding full bibliography for 7041419--7041420.cif.'
_cod_database_code 7041419
_shelx_space_group_comment
;
The symmetry employed for this shelxl refinement is uniquely defined
by the following loop, which should always be used as a source of
symmetry information in preference to the above space-group names.
They are only intended as comments.
;
_shelxl_version_number 2014-3

loop_
_space_group_symop_operation_xyz
'x, y, z'
'-x, -y, -z'

loop_
_atom_site_label
_atom_site_type_symbol
_atom_site_fract_x
_atom_site_fract_y
_atom_site_fract_z
_atom_site_U_iso_or_equiv
_atom_site_adp_type
_atom_site_occupancy
_atom_site_site_symmetry_order
_atom_site_calc_flag
_atom_site_refinement_flags_posn
_atom_site_refinement_flags_adp
Dy2 Dy 0.91917(2) 0.52496(2) 0.11811(2) 0.03032(9) Uani 1 1 d . .
Dy1 Dy 0.63208(3) 0.72897(2) 0.25908(2) 0.03368(10) Uani 1 1 d . .
Dy3 Dy 0.55043(3) 0.96310(2) 0.38563(2) 0.03158(9) Uani 1 1 d . .
O1 O 1.2406(4) 0.4412(3) -0.0688(3) 0.0392(11) Uani 1 1 d . .
O2 O 0.9386(4) 0.3806(3) 0.1087(3) 0.0409(11) Uani 1 1 d . .
H2C H 0.9769 0.3674 0.0626 0.049 Uiso 1 1 d R U
H2D H 0.8899 0.3544 0.1258 0.049 Uiso 1 1 d R U
O3 O 1.0939(4) 0.4813(3) 0.0296(3) 0.0408(11) Uani 1 1 d . .
O4 O 0.7926(5) 0.4908(3) 0.2265(3) 0.0605(11) Uani 1 1 d D U
O5 O 0.7214(5) 0.5923(3) 0.3059(3) 0.0626(11) Uani 1 1 d D U
O6 O 0.9319(4) 0.6547(3) 0.0391(3) 0.0438(12) Uani 1 1 d . .
O7 O 0.7861(4) 0.6875(3) 0.1394(3) 0.0366(10) Uani 1 1 d . .
O8 O 0.9761(4) 0.5924(3) 0.1979(3) 0.0529(13) Uani 1 1 d . .
O9 O 1.0320(5) 0.4513(3) 0.2124(3) 0.0536(13) Uani 1 1 d . .
O10 O 0.5847(4) 0.6644(4) 0.1758(3) 0.0581(15) Uani 1 1 d . .
H10A H 0.5197 0.6597 0.1881 0.070 Uiso 1 1 d R U
H10B H 0.6328 0.6460 0.1337 0.070 Uiso 1 1 d R U
O11 O 0.8017(4) 0.7379(3) 0.2714(4) 0.0618(16) Uani 1 1 d . .
H11A H 0.8049 0.7452 0.3155 0.074 Uiso 1 1 d R U
H11B H 0.8585 0.7337 0.2315 0.074 Uiso 1 1 d R U
O12 O 0.4892(5) 0.6787(4) 0.3532(4) 0.0713(17) Uani 1 1 d . .
O13 O 0.4213(5) 0.7865(4) 0.2724(4) 0.0653(16) Uani 1 1 d . .
O14 O 0.6092(4) 0.8647(3) 0.1973(3) 0.0478(12) Uani 1 1 d . .
O15 O 0.5148(4) 0.9746(3) 0.2685(3) 0.0449(12) Uani 1 1 d . .
O16 O 0.5900(4) 0.7991(3) 0.3722(3) 0.0393(11) Uani 1 1 d . .
O17 O 0.5966(4) 0.8396(3) 0.4768(3) 0.0429(12) Uani 1 1 d . .
O18 O 0.7472(4) 0.8953(3) 0.3212(3) 0.0457(12) Uani 1 1 d . .
O19 O 0.6854(4) 1.0342(3) 0.2881(3) 0.0531(13) Uani 1 1 d . .
O20 O 0.6058(4) 1.0118(3) 0.4719(3) 0.0434(12) Uani 1 1 d . .
O21 O 0.4421(4) 1.1107(3) 0.3797(3) 0.0406(11) Uani 1 1 d . .
H21C H 0.4271 1.1278 0.4242 0.049 Uiso 1 1 d R U
H21D H 0.3846 1.1343 0.3624 0.049 Uiso 1 1 d R U
O22 O 0.6306(4) 1.0541(3) 0.5675(3) 0.0502(13) Uani 1 1 d . .
O23 O 0.2963(7) 0.8301(6) 0.1750(5) 0.1146(19) Uani 1 1 d . U
H23 H 0.3387 0.8121 0.2033 0.172 Uiso 1 1 calc R U
O24 O 0.3903(8) 0.7038(6) 0.1354(5) 0.1146(19) Uani 1 1 d . U
N1 N 0.2594(6) 0.1834(4) 0.3176(4) 0.0609(18) Uani 1 1 d . .
N2 N 0.2184(6) 0.2672(5) 0.3021(5) 0.067(2) Uani 1 1 d . .
N3 N 0.1347(6) 0.2835(4) 0.2696(4) 0.0577(18) Uani 1 1 d . .
H3 H 0.0951 0.3346 0.2548 0.069 Uiso 1 1 calc R U
N4 N 0.7717(6) 0.2987(4) 0.1740(4) 0.0600(18) Uani 1 1 d . .
N5 N 0.7911(6) 0.2150(4) 0.1932(5) 0.0639(19) Uani 1 1 d . .
N6 N 0.6912(6) 0.2016(4) 0.2230(4) 0.0564(17) Uani 1 1 d . .
H6A H 0.6829 0.1514 0.2402 0.068 Uiso 1 1 calc R U
C1 C 1.1994(5) 0.4535(4) 0.0022(4) 0.0354(15) Uani 1 1 d . U
C2 C 1.2721(7) 0.4351(6) 0.0554(5) 0.061(2) Uani 1 1 d . U
H2 H 1.2313 0.4614 0.1048 0.073 Uiso 1 1 calc R U
C3 C 1.3772(12) 0.4526(11) 0.0188(9) 0.143(5) Uani 1 1 d D U
H3A H 1.4183 0.4390 0.0570 0.214 Uiso 1 1 calc R U
H3B H 1.4202 0.4174 -0.0237 0.214 Uiso 1 1 calc R U
H3C H 1.3627 0.5129 -0.0013 0.214 Uiso 1 1 calc R U
C4 C 1.3255(14) 0.3363(9) 0.0693(9) 0.166(6) Uani 1 1 d D U
H4A H 1.2678 0.3100 0.0945 0.248 Uiso 1 1 calc R U
H4B H 1.3680 0.3139 0.0198 0.248 Uiso 1 1 calc R U
H4C H 1.3742 0.3234 0.1024 0.248 Uiso 1 1 calc R U
C5 C 0.7458(8) 0.5157(5) 0.2935(5) 0.0733(10) Uani 1 1 d D U
C6 C 0.7321(6) 0.4531(5) 0.3599(5) 0.0733(10) Uani 1 1 d D U
H6 H 0.7619 0.4684 0.3958 0.088 Uiso 1 1 calc R U
C7 C 0.7918(7) 0.3615(5) 0.3561(5) 0.0733(10) Uani 1 1 d D U
H7A H 0.7711 0.3303 0.4069 0.110 Uiso 1 1 calc R U
H7B H 0.7732 0.3412 0.3181 0.110 Uiso 1 1 calc R U
H7C H 0.8710 0.3522 0.3408 0.110 Uiso 1 1 calc R U
C8 C 0.6173(6) 0.4592(5) 0.4062(5) 0.0733(10) Uani 1 1 d D U
H8A H 0.6184 0.4138 0.4493 0.110 Uiso 1 1 calc R U
H8B H 0.5808 0.5147 0.4263 0.110 Uiso 1 1 calc R U
H8C H 0.5772 0.4531 0.3734 0.110 Uiso 1 1 calc R U
C9 C 1.0259(7) 0.5221(6) 0.2307(5) 0.056(2) Uani 1 1 d . U
C10 C 1.0789(11) 0.5191(8) 0.2940(7) 0.097(3) Uani 1 1 d . U
H10 H 1.1464 0.4680 0.2879 0.116 Uiso 1 1 calc R U
C11 C 1.0029(15) 0.5027(12) 0.3727(9) 0.162(6) Uani 1 1 d . U
H11C H 0.9830 0.4523 0.3740 0.243 Uiso 1 1 calc R U
H11D H 1.0403 0.4929 0.4126 0.243 Uiso 1 1 calc R U
H11E H 0.9365 0.5522 0.3823 0.243 Uiso 1 1 calc R U
C12 C 1.1153(16) 0.5926(12) 0.2839(11) 0.172(6) Uani 1 1 d . U
H12A H 1.1637 0.5980 0.2317 0.259 Uiso 1 1 calc R U
H12B H 1.0515 0.6442 0.2915 0.259 Uiso 1 1 calc R U
H12C H 1.1553 0.5849 0.3218 0.259 Uiso 1 1 calc R U
C13 C 0.4091(10) 0.7300(8) 0.3288(7) 0.081(3) Uani 1 1 d . U
C14 C 0.3092(10) 0.7225(8) 0.3800(10) 0.136(4) Uani 1 1 d D U
H14 H 0.3147 0.7243 0.4323 0.163 Uiso 1 1 calc R U
C15 C 0.2852(12) 0.6404(7) 0.3863(10) 0.157(5) Uani 1 1 d D U
H15A H 0.2137 0.6436 0.4235 0.235 Uiso 1 1 calc R U
H15B H 0.2838 0.6322 0.3358 0.235 Uiso 1 1 calc R U
H15C H 0.3424 0.5925 0.4037 0.235 Uiso 1 1 calc R U
C16 C 0.1962(11) 0.7824(8) 0.3779(11) 0.180(7) Uani 1 1 d D U
H16A H 0.1409 0.7630 0.4197 0.270 Uiso 1 1 calc R U
H16B H 0.1902 0.8399 0.3846 0.270 Uiso 1 1 calc R U
H16C H 0.1843 0.7832 0.3282 0.270 Uiso 1 1 calc R U
C17 C 0.8508(6) 0.7117(4) 0.0773(4) 0.0364(15) Uani 1 1 d . U
C18 C 0.8333(7) 0.8046(5) 0.0472(5) 0.060(2) Uani 1 1 d . U
H18 H 0.7926 0.8393 0.0917 0.072 Uiso 1 1 calc R U
C19 C 0.9437(9) 0.8238(6) 0.0066(7) 0.097(4) Uani 1 1 d . U
H19A H 0.9283 0.8845 -0.0119 0.145 Uiso 1 1 calc R U
H19B H 0.9874 0.8086 0.0433 0.145 Uiso 1 1 calc R U
H19C H 0.9845 0.7902 -0.0372 0.145 Uiso 1 1 calc R U
C20 C 0.7616(10) 0.8288(8) -0.0083(7) 0.111(4) Uani 1 1 d . U
H20A H 0.7490 0.8889 -0.0287 0.167 Uiso 1 1 calc R U
H20B H 0.7989 0.7934 -0.0510 0.167 Uiso 1 1 calc R U
H20C H 0.6911 0.8195 0.0193 0.167 Uiso 1 1 calc R U
C21 C 0.6083(7) 0.7796(4) 0.4392(4) 0.0452(17) Uani 1 1 d . U
C22 C 0.6457(10) 0.6875(6) 0.4758(6) 0.079(2) Uani 1 1 d . U
H22 H 0.6677 0.6481 0.4360 0.095 Uiso 1 1 calc R U
C23 C 0.5377(14) 0.6769(9) 0.5399(8) 0.132(5) Uani 1 1 d . U
H23A H 0.4787 0.6899 0.5155 0.198 Uiso 1 1 calc R U
H23B H 0.5531 0.6182 0.5648 0.198 Uiso 1 1 calc R U
H23C H 0.5150 0.7160 0.5786 0.198 Uiso 1 1 calc R U
C24 C 0.7376(13) 0.6688(8) 0.5089(9) 0.139(5) Uani 1 1 d . U
H24A H 0.7574 0.6092 0.5313 0.209 Uiso 1 1 calc R U
H24B H 0.8008 0.6788 0.4682 0.209 Uiso 1 1 calc R U
H24C H 0.7157 0.7060 0.5491 0.209 Uiso 1 1 calc R U
C25 C 0.5517(6) 0.9428(4) 0.2051(4) 0.0374(15) Uani 1 1 d . U
C26 C 0.5274(7) 1.0007(5) 0.1315(5) 0.0552(19) Uani 1 1 d . U
H26 H 0.5973 0.9871 0.0891 0.066 Uiso 1 1 calc R U
C27 C 0.4445(9) 0.9766(8) 0.1091(6) 0.097(3) Uani 1 1 d . U
H27A H 0.4285 1.0128 0.0625 0.145 Uiso 1 1 calc R U
H27B H 0.4751 0.9168 0.0990 0.145 Uiso 1 1 calc R U
H27C H 0.3767 0.9846 0.1513 0.145 Uiso 1 1 calc R U
C28 C 0.4913(10) 1.0971(6) 0.1387(6) 0.095(4) Uani 1 1 d . U
H28A H 0.5470 1.1092 0.1532 0.143 Uiso 1 1 calc R U
H28B H 0.4828 1.1297 0.0892 0.143 Uiso 1 1 calc R U
H28C H 0.4211 1.1133 0.1784 0.143 Uiso 1 1 calc R U
C29 C 0.6666(6) 1.0314(5) 0.5009(4) 0.0448(17) Uani 1 1 d . U
C30 C 0.7800(9) 1.0306(8) 0.4511(7) 0.086(3) Uani 1 1 d . U
H30 H 0.7885 1.0105 0.4017 0.104 Uiso 1 1 calc R U
C31 C 0.7987(16) 1.1099(13) 0.4301(12) 0.196(7) Uani 1 1 d . U
H31A H 0.7395 1.1514 0.4095 0.295 Uiso 1 1 calc R U
H31B H 0.8007 1.1297 0.4755 0.295 Uiso 1 1 calc R U
H31C H 0.8690 1.1037 0.3905 0.295 Uiso 1 1 calc R U
C32 C 0.8675(13) 0.9701(13) 0.4813(10) 0.188(7) Uani 1 1 d . U
H32A H 0.8550 0.9148 0.4961 0.283 Uiso 1 1 calc R U
H32B H 0.9376 0.9642 0.4417 0.283 Uiso 1 1 calc R U
H32C H 0.8693 0.9902 0.5266 0.283 Uiso 1 1 calc R U
C33 C 0.7634(6) 0.9634(5) 0.2818(5) 0.0493(18) Uani 1 1 d . U
C34 C 0.8768(8) 0.9645(7) 0.2296(6) 0.078(3) Uani 1 1 d . U
H34 H 0.8860 1.0148 0.2433 0.094 Uiso 1 1 calc R U
C35 C 0.9711(8) 0.8905(8) 0.2496(8) 0.108(4) Uani 1 1 d . U
H35A H 0.9604 0.8824 0.3055 0.163 Uiso 1 1 calc R U
H35B H 0.9736 0.8387 0.2328 0.163 Uiso 1 1 calc R U
H35C H 1.0402 0.9026 0.2234 0.163 Uiso 1 1 calc R U
C36 C 0.8758(11) 0.9889(9) 0.1461(7) 0.115(4) Uani 1 1 d . U
H36A H 0.8103 1.0375 0.1423 0.173 Uiso 1 1 calc R U
H36B H 0.9416 1.0044 0.1162 0.173 Uiso 1 1 calc R U
H36C H 0.8750 0.9406 0.1257 0.173 Uiso 1 1 calc R U
C37 C 0.3227(10) 0.7750(9) 0.1266(7) 0.099(3) Uani 1 1 d . U
C38 C 0.2493(12) 0.7965(10) 0.0740(9) 0.119(4) Uani 1 1 d . U
H38 H 0.1782 0.7865 0.1042 0.143 Uiso 1 1 calc R U
C39 C 0.2954(15) 0.7512(13) 0.0084(10) 0.174(6) Uani 1 1 d . U
H39A H 0.2429 0.7688 -0.0224 0.262 Uiso 1 1 calc R U
H39B H 0.3630 0.7634 -0.0228 0.262 Uiso 1 1 calc R U
H39C H 0.3123 0.6900 0.0251 0.262 Uiso 1 1 calc R U
C40 C 0.2264(15) 0.8947(12) 0.0412(10) 0.167(6) Uani 1 1 d . U
H40A H 0.1942 0.9295 0.0842 0.250 Uiso 1 1 calc R U
H40B H 0.2955 0.9041 0.0097 0.250 Uiso 1 1 calc R U
H40C H 0.1754 0.9107 0.0094 0.250 Uiso 1 1 calc R U
C41 C 0.6593(7) 0.3394(5) 0.1914(5) 0.0485(17) Uani 1 1 d . U
C42 C 0.5962(7) 0.4272(5) 0.1832(5) 0.060(2) Uani 1 1 d . U
H42 H 0.6300 0.4702 0.1621 0.072 Uiso 1 1 calc R U
C43 C 0.4828(8) 0.4468(6) 0.2074(6) 0.071(2) Uani 1 1 d . U
H43 H 0.4385 0.5047 0.2030 0.085 Uiso 1 1 calc R U
C44 C 0.4302(8) 0.3830(6) 0.2388(6) 0.072(2) Uani 1 1 d . U
H44 H 0.3524 0.3997 0.2546 0.086 Uiso 1 1 calc R U
C45 C 0.4901(7) 0.2972(6) 0.2467(5) 0.063(2) Uani 1 1 d . U
H45 H 0.4553 0.2547 0.2671 0.076 Uiso 1 1 calc R U
C46 C 0.6065(7) 0.2760(5) 0.2227(4) 0.0478(17) Uani 1 1 d . U
C47 C 0.2006(6) 0.1445(5) 0.2952(5) 0.0491(17) Uani 1 1 d . U
C48 C 0.2135(7) 0.0568(6) 0.2980(5) 0.062(2) Uani 1 1 d . U
H48 H 0.2670 0.0130 0.3192 0.075 Uiso 1 1 calc R U
C49 C 0.1434(8) 0.0382(6) 0.2679(6) 0.071(2) Uani 1 1 d . U
H49 H 0.1495 -0.0195 0.2686 0.085 Uiso 1 1 calc R U
C50 C 0.0624(8) 0.1047(6) 0.2361(6) 0.071(2) Uani 1 1 d . U
H50 H 0.0159 0.0897 0.2167 0.085 Uiso 1 1 calc R U
C51 C 0.0497(7) 0.1900(6) 0.2328(5) 0.062(2) Uani 1 1 d . U
H51 H -0.0035 0.2337 0.2113 0.074 Uiso 1 1 calc R U
C52 C 0.1210(6) 0.2084(5) 0.2633(4) 0.0478(17) Uani 1 1 d . U

loop_
_atom_site_aniso_label
_atom_site_aniso_U_11
_atom_site_aniso_U_22
_atom_site_aniso_U_33
_atom_site_aniso_U_23
_atom_site_aniso_U_13
_atom_site_aniso_U_12
Dy2 0.03126(17) 0.02431(16) 0.03128(17) -0.00474(12) -0.00529(13) -0.00614(12)
Dy1 0.03706(18) 0.02846(17) 0.03478(18) -0.01035(13) -0.00843(14) -0.00700(13)
Dy3 0.03617(18) 0.02510(16) 0.03439(18) -0.00638(12) -0.01188(13) -0.00707(13)
O1 0.034(2) 0.045(3) 0.037(3) -0.015(2) -0.007(2) -0.007(2)
O2 0.047(3) 0.029(2) 0.041(3) -0.008(2) 0.001(2) -0.015(2)
O3 0.033(3) 0.037(3) 0.050(3) -0.011(2) -0.008(2) -0.007(2)
O4 0.072(2) 0.047(2) 0.052(2) -0.0023(16) -0.0041(19) -0.0215(19)
O5 0.074(2) 0.0489(19) 0.051(2) -0.0024(16) -0.0072(19) -0.015(2)
O6 0.048(3) 0.026(2) 0.045(3) -0.007(2) 0.000(2) -0.008(2)
O7 0.042(3) 0.032(2) 0.034(3) -0.0055(19) -0.004(2) -0.014(2)
O8 0.053(3) 0.045(3) 0.068(4) -0.018(3) -0.028(3) -0.007(3)
O9 0.061(3) 0.041(3) 0.058(3) -0.003(3) -0.030(3) -0.006(3)
O10 0.033(3) 0.081(4) 0.064(4) -0.046(3) -0.003(2) -0.009(3)
O11 0.052(3) 0.059(3) 0.084(4) -0.044(3) -0.028(3) -0.001(3)
O12 0.058(4) 0.079(4) 0.077(4) -0.015(3) -0.007(3) -0.027(3)
O13 0.054(3) 0.058(4) 0.078(4) -0.025(3) -0.007(3) -0.011(3)
O14 0.057(3) 0.034(3) 0.043(3) -0.007(2) -0.011(2) -0.004(2)
O15 0.053(3) 0.042(3) 0.039(3) -0.013(2) -0.016(2) -0.006(2)
O16 0.054(3) 0.035(2) 0.028(3) -0.010(2) -0.006(2) -0.015(2)
O17 0.063(3) 0.026(2) 0.038(3) -0.010(2) -0.019(2) -0.005(2)
O18 0.043(3) 0.033(3) 0.055(3) -0.010(2) -0.007(2) -0.009(2)
O19 0.053(3) 0.037(3) 0.068(4) 0.000(3) -0.013(3) -0.019(3)
O20 0.051(3) 0.037(3) 0.053(3) -0.009(2) -0.020(2) -0.018(2)
O21 0.047(3) 0.032(2) 0.042(3) -0.012(2) -0.021(2) -0.001(2)
O22 0.048(3) 0.063(3) 0.045(3) -0.021(3) -0.006(2) -0.022(3)
O23 0.111(3) 0.118(3) 0.118(3) -0.032(3) -0.047(3) -0.016(2)
O24 0.111(3) 0.118(3) 0.118(3) -0.032(3) -0.047(3) -0.016(2)
N1 0.056(4) 0.052(4) 0.077(5) -0.003(4) -0.032(4) -0.009(3)
N2 0.064(5) 0.054(4) 0.092(6) -0.012(4) -0.043(4) -0.008(4)
N3 0.054(4) 0.043(4) 0.072(5) 0.003(3) -0.029(4) -0.006(3)
N4 0.054(4) 0.052(4) 0.074(5) -0.004(4) -0.008(4) -0.027(3)
N5 0.056(4) 0.049(4) 0.085(5) -0.007(4) -0.014(4) -0.020(3)
N6 0.056(4) 0.044(4) 0.072(5) 0.004(3) -0.018(4) -0.026(3)
C1 0.034(3) 0.034(3) 0.042(4) -0.006(3) -0.012(3) -0.012(3)
C2 0.052(4) 0.082(5) 0.056(4) -0.015(4) -0.021(3) -0.018(4)
C3 0.115(9) 0.221(12) 0.124(9) -0.005(9) -0.054(8) -0.080(9)
C4 0.172(11) 0.155(11) 0.151(10) -0.016(9) -0.095(9) 0.013(9)
C5 0.083(2) 0.0529(17) 0.0585(18) -0.0001(15) 0.0002(16) -0.0127(16)
C6 0.083(2) 0.0529(17) 0.0585(18) -0.0001(15) 0.0002(16) -0.0127(16)
C7 0.083(2) 0.0529(17) 0.0585(18) -0.0001(15) 0.0002(16) -0.0127(16)
C8 0.083(2) 0.0529(17) 0.0585(18) -0.0001(15) 0.0002(16) -0.0127(16)
C9 0.048(4) 0.064(5) 0.062(4) -0.016(4) -0.029(4) -0.007(4)
C10 0.098(5) 0.107(6) 0.102(5) -0.029(5) -0.049(5) -0.023(5)
C11 0.182(11) 0.197(12) 0.107(9) -0.037(9) -0.066(9) -0.025(10)
C12 0.184(11) 0.191(12) 0.200(12) -0.034(10) -0.102(10) -0.073(10)
C13 0.078(5) 0.081(5) 0.085(6) -0.025(5) 0.004(5) -0.040(5)
C14 0.110(6) 0.131(6) 0.146(7) -0.010(6) -0.005(5) -0.046(5)
C15 0.129(10) 0.181(11) 0.188(11) -0.046(10) -0.021(9) -0.085(9)
C16 0.111(10) 0.180(12) 0.182(12) 0.005(10) -0.003(9) -0.017(9)
C17 0.045(4) 0.028(3) 0.035(3) -0.007(3) -0.009(3) -0.009(3)
C18 0.065(4) 0.035(3) 0.055(4) -0.008(3) 0.007(3) -0.008(3)
C19 0.101(7) 0.053(5) 0.110(8) -0.011(5) 0.020(6) -0.036(5)
C20 0.106(8) 0.091(7) 0.089(7) 0.015(6) -0.028(6) 0.012(6)
C21 0.065(4) 0.031(3) 0.039(4) -0.009(3) -0.013(3) -0.014(3)
C22 0.122(6) 0.051(4) 0.064(5) -0.013(4) -0.032(4) -0.017(4)
C23 0.190(11) 0.105(8) 0.112(9) 0.016(7) -0.034(8) -0.082(8)
C24 0.159(10) 0.088(8) 0.130(9) -0.006(7) -0.071(8) 0.031(7)
C25 0.037(3) 0.041(4) 0.036(3) -0.006(3) -0.011(3) -0.012(3)
C26 0.061(4) 0.048(4) 0.044(4) -0.002(3) -0.016(3) -0.003(3)
C27 0.089(7) 0.118(8) 0.077(6) 0.005(6) -0.045(6) -0.014(6)
C28 0.113(8) 0.055(5) 0.082(7) 0.013(5) -0.017(6) -0.007(5)
C29 0.040(4) 0.056(4) 0.049(4) -0.016(3) -0.010(3) -0.024(3)
C30 0.070(5) 0.114(6) 0.088(5) -0.026(5) -0.010(4) -0.046(4)
C31 0.169(11) 0.189(12) 0.204(12) -0.029(10) 0.038(10) -0.102(10)
C32 0.095(9) 0.232(13) 0.154(11) 0.016(10) -0.003(8) -0.005(9)
C33 0.047(4) 0.055(4) 0.052(4) -0.009(3) -0.011(3) -0.024(3)
C34 0.063(4) 0.082(5) 0.078(5) -0.007(4) -0.002(4) -0.027(4)
C35 0.050(5) 0.113(8) 0.130(9) -0.009(7) 0.000(6) -0.014(6)
C36 0.112(8) 0.124(9) 0.080(7) -0.033(7) 0.007(6) -0.021(7)
C37 0.086(6) 0.112(6) 0.094(6) -0.017(5) -0.042(5) -0.006(5)
C38 0.109(6) 0.138(7) 0.109(6) -0.023(5) -0.050(5) -0.015(5)
C39 0.160(11) 0.210(12) 0.161(11) -0.061(10) -0.079(9) -0.013(10)
C40 0.153(11) 0.178(12) 0.152(11) 0.013(10) -0.051(9) -0.043(10)
C41 0.053(4) 0.045(3) 0.053(4) -0.001(3) -0.016(3) -0.025(3)
C42 0.067(4) 0.046(4) 0.070(4) 0.000(3) -0.019(4) -0.025(3)
C43 0.070(4) 0.060(4) 0.080(5) 0.000(4) -0.024(4) -0.018(4)
C44 0.061(4) 0.071(4) 0.080(5) 0.001(4) -0.021(4) -0.021(4)
C45 0.061(4) 0.062(4) 0.069(4) 0.007(4) -0.017(4) -0.031(3)
C46 0.054(4) 0.047(4) 0.050(4) 0.002(3) -0.016(3) -0.028(3)
C47 0.045(3) 0.048(4) 0.052(4) -0.001(3) -0.021(3) -0.008(3)
C48 0.063(4) 0.054(4) 0.070(4) -0.002(3) -0.026(4) -0.012(3)
C49 0.072(4) 0.064(4) 0.084(5) -0.004(4) -0.026(4) -0.026(4)
C50 0.063(4) 0.077(4) 0.085(5) -0.005(4) -0.030(4) -0.030(4)
C51 0.050(4) 0.067(4) 0.068(4) 0.003(4) -0.027(3) -0.013(3)
C52 0.043(3) 0.048(4) 0.050(4) 0.000(3) -0.019(3) -0.010(3)

loop_
_atom_type_symbol
_atom_type_description
_atom_type_scat_dispersion_real
_atom_type_scat_dispersion_imag
_atom_type_scat_source
C C 0.0033 0.0016 'International Tables Vol C Tables 4.2.6.8 and 6.1.1.4'
H H 0.0000 0.0000 'International Tables Vol C Tables 4.2.6.8 and 6.1.1.4'
Dy Dy -0.1892 4.4098 'International Tables Vol C Tables 4.2.6.8 and 6.1.1.4'
N N 0.0061 0.0033 'International Tables Vol C Tables 4.2.6.8 and 6.1.1.4'
O O 0.0106 0.0060 'International Tables Vol C Tables 4.2.6.8 and 6.1.1.4'

loop_
_geom_angle_atom_site_label_1
_geom_angle_atom_site_label_2
_geom_angle_atom_site_label_3
_geom_angle
_geom_angle_site_symmetry_1
_geom_angle_site_symmetry_3
O4 Dy2 O3 148.26(18) . .
O4 Dy2 O6 134.30(17) . .
O3 Dy2 O6 77.19(16) . .
O4 Dy2 O2 76.08(17) . .
O3 Dy2 O2 78.32(16) . .
O6 Dy2 O2 141.15(16) . .
O4 Dy2 O1 78.35(19) . 2_765
O3 Dy2 O1 116.94(16) . 2_765
O6 Dy2 O1 81.43(17) . 2_765
O2 Dy2 O1 83.38(16) . 2_765
O4 Dy2 O8 89.4(2) . .
O3 Dy2 O8 95.23(17) . .
O6 Dy2 O8 77.84(18) . .
O2 Dy2 O8 134.23(17) . .
O1 Dy2 O8 136.41(16) 2_765 .
O4 Dy2 O9 77.1(2) . .
O3 Dy2 O9 80.99(18) . .
O6 Dy2 O9 122.90(18) . .
O2 Dy2 O9 81.89(17) . .
O1 Dy2 O9 153.81(18) 2_765 .
O8 Dy2 O9 52.44(17) . .
O4 Dy2 O7 83.63(17) . .
O3 Dy2 O7 127.10(15) . .
O6 Dy2 O7 50.83(14) . .
O2 Dy2 O7 148.80(15) . .
O1 Dy2 O7 69.32(14) 2_765 .
O8 Dy2 O7 67.80(16) . .
O9 Dy2 O7 116.60(15) . .
O4 Dy2 O3 120.31(18) . 2_765
O3 Dy2 O3 67.82(18) . 2_765
O6 Dy2 O3 70.75(16) . 2_765
O2 Dy2 O3 72.26(15) . 2_765
O1 Dy2 O3 49.12(14) 2_765 2_765
O8 Dy2 O3 146.78(17) . 2_765
O9 Dy2 O3 142.58(15) . 2_765
O7 Dy2 O3 98.98(13) . 2_765
O4 Dy2 C9 82.1(2) . .
O3 Dy2 C9 88.4(2) . .
O6 Dy2 C9 100.8(2) . .
O2 Dy2 C9 108.2(2) . .
O1 Dy2 C9 154.2(2) 2_765 .
O8 Dy2 C9 26.1(2) . .
O9 Dy2 C9 26.4(2) . .
O7 Dy2 C9 91.9(2) . .
O3 Dy2 C9 155.9(2) 2_765 .
O4 Dy2 C17 109.35(19) . .
O3 Dy2 C17 101.73(18) . .
O6 Dy2 C17 25.11(17) . .
O2 Dy2 C17 155.48(18) . .
O1 Dy2 C17 74.71(18) 2_765 .
O8 Dy2 C17 70.29(18) . .
O9 Dy2 C17 122.53(18) . .
O7 Dy2 C17 25.75(16) . .
O3 Dy2 C17 84.95(16) 2_765 .
C9 Dy2 C17 96.3(2) . .
O4 Dy2 C1 99.4(2) . 2_765
O3 Dy2 C1 92.94(18) . 2_765
O6 Dy2 C1 74.36(18) . 2_765
O2 Dy2 C1 77.30(17) . 2_765
O1 Dy2 C1 24.00(16) 2_765 2_765
O8 Dy2 C1 148.44(18) . 2_765
O9 Dy2 C1 159.11(17) . 2_765
O7 Dy2 C1 83.01(16) . 2_765
O3 Dy2 C1 25.14(15) 2_765 2_765
C9 Dy2 C1 174.5(2) . 2_765
C17 Dy2 C1 78.21(18) . 2_765
O14 Dy1 O5 158.8(2) . .
O14 Dy1 O10 101.2(2) . .
O5 Dy1 O10 87.4(2) . .
O14 Dy1 O12 125.7(2) . .
O5 Dy1 O12 74.6(2) . .
O10 Dy1 O12 80.4(2) . .
O14 Dy1 O16 83.11(17) . .
O5 Dy1 O16 98.12(18) . .
O10 Dy1 O16 152.89(17) . .
O12 Dy1 O16 75.63(19) . .
O14 Dy1 O11 85.1(2) . .
O5 Dy1 O11 75.5(2) . .
O10 Dy1 O11 136.03(17) . .
O12 Dy1 O11 130.5(2) . .
O16 Dy1 O11 70.70(17) . .
O14 Dy1 O7 84.02(16) . .
O5 Dy1 O7 81.36(17) . .
O10 Dy1 O7 67.72(16) . .
O12 Dy1 O7 140.68(18) . .
O16 Dy1 O7 139.28(16) . .
O11 Dy1 O7 69.82(17) . .
O14 Dy1 O13 77.8(2) . .
O5 Dy1 O13 123.4(2) . .
O10 Dy1 O13 68.44(17) . .
O12 Dy1 O13 52.0(2) . .
O16 Dy1 O13 86.72(18) . .
O11 Dy1 O13 153.19(17) . .
O7 Dy1 O13 127.62(18) . .
O14 Dy1 C13 102.2(3) . .
O5 Dy1 C13 98.9(3) . .
O10 Dy1 C13 72.3(3) . .
O12 Dy1 C13 25.9(3) . .
O16 Dy1 C13 80.6(2) . .
O11 Dy1 C13 149.4(3) . .
O7 Dy1 C13 140.0(2) . .
O13 Dy1 C13 26.1(3) . .
O15 Dy3 O20 152.02(18) . .
O15 Dy3 O21 81.98(16) . .
O20 Dy3 O21 79.08(16) . .
O15 Dy3 O17 129.95(16) . .
O20 Dy3 O17 76.25(16) . .
O21 Dy3 O17 141.55(15) . .
O15 Dy3 O22 80.54(18) . 2_676
O20 Dy3 O22 116.43(17) . 2_676
O21 Dy3 O22 81.54(18) . 2_676
O17 Dy3 O22 83.59(18) . 2_676
O15 Dy3 O18 87.79(17) . .
O20 Dy3 O18 88.45(17) . .
O21 Dy3 O18 129.31(17) . .
O17 Dy3 O18 79.09(17) . .
O22 Dy3 O18 145.20(17) 2_676 .
O15 Dy3 O19 75.47(18) . .
O20 Dy3 O19 80.42(18) . .
O21 Dy3 O19 77.41(17) . .
O17 Dy3 O19 125.93(18) . .
O22 Dy3 O19 149.91(18) 2_676 .
O18 Dy3 O19 52.01(16) . .
O15 Dy3 O16 78.73(15) . .
O20 Dy3 O16 125.36(16) . .
O21 Dy3 O16 152.52(16) . .
O17 Dy3 O16 51.37(14) . .
O22 Dy3 O16 76.16(16) 2_676 .
O18 Dy3 O16 69.42(15) . .
O19 Dy3 O16 115.80(15) . .
O15 Dy3 O20 125.95(16) . 2_676
O20 Dy3 O20 67.04(19) . 2_676
O21 Dy3 O20 72.92(15) . 2_676
O17 Dy3 O20 70.47(15) . 2_676
O22 Dy3 O20 49.40(15) 2_676 2_676
O18 Dy3 O20 144.39(16) . 2_676
O19 Dy3 O20 139.18(15) . 2_676
O16 Dy3 O20 103.23(14) . 2_676
O15 Dy3 C33 80.5(2) . .
O20 Dy3 C33 84.1(2) . .
O21 Dy3 C33 103.5(2) . .
O17 Dy3 C33 102.8(2) . .
O22 Dy3 C33 159.48(19) 2_676 .
O18 Dy3 C33 25.93(19) . .
O19 Dy3 C33 26.08(19) . .
O16 Dy3 C33 92.49(19) . .
O20 Dy3 C33 151.11(18) 2_676 .
O15 Dy3 C21 104.69(19) . .
O20 Dy3 C21 100.44(19) . .
O21 Dy3 C21 158.41(19) . .
O17 Dy3 C21 25.39(18) . .
O22 Dy3 C21 79.4(2) 2_676 .
O18 Dy3 C21 71.99(19) . .
O19 Dy3 C21 124.00(19) . .
O16 Dy3 C21 25.99(17) . .
O20 Dy3 C21 86.92(17) 2_676 .
C33 Dy3 C21 97.9(2) . .
O15 Dy3 C29 102.5(2) . 2_676
O20 Dy3 C29 92.40(19) . 2_676
O21 Dy3 C29 75.17(19) . 2_676
O17 Dy3 C29 76.9(2) . 2_676
O22 Dy3 C29 24.03(17) 2_676 2_676
O18 Dy3 C29 155.01(19) . 2_676
O19 Dy3 C29 152.51(19) . 2_676
O16 Dy3 C29 90.06(18) . 2_676
O20 Dy3 C29 25.40(17) 2_676 2_676
C33 Dy3 C29 176.4(2) . 2_676
C21 Dy3 C29 83.3(2) . 2_676
C1 O1 Dy2 104.4(4) . 2_765
C1 O3 Dy2 160.6(5) . .
C1 O3 Dy2 87.1(4) . 2_765
Dy2 O3 Dy2 112.18(18) . 2_765
C5 O4 Dy2 136.1(6) . .
C5 O5 Dy1 139.5(6) . .
C17 O6 Dy2 102.8(4) . .
C17 O7 Dy1 147.5(4) . .
C17 O7 Dy2 87.5(4) . .
Dy1 O7 Dy2 124.00(17) . .
C9 O8 Dy2 94.4(5) . .
C9 O9 Dy2 92.7(5) . .
C13 O12 Dy1 97.3(6) . .
C13 O13 Dy1 88.5(6) . .
C25 O14 Dy1 142.8(5) . .
C25 O15 Dy3 143.0(5) . .
C21 O16 Dy1 138.1(4) . .
C21 O16 Dy3 88.3(4) . .
Dy1 O16 Dy3 130.44(19) . .
C21 O17 Dy3 101.1(4) . .
C33 O18 Dy3 95.8(4) . .
C33 O19 Dy3 92.0(4) . .
C29 O20 Dy3 160.6(5) . .
C29 O20 Dy3 86.1(4) . 2_676
Dy3 O20 Dy3 112.96(18) . 2_676
C29 O22 Dy3 103.8(4) . 2_676
N2 N1 C47 108.4(6) . .
N1 N2 N3 108.1(7) . .
N2 N3 C52 111.0(6) . .
N5 N4 C41 109.1(6) . .
N4 N5 N6 107.4(6) . .
C46 N6 N5 111.6(6) . .
O1 C1 O3 119.3(6) . .
O1 C1 C2 121.2(6) . .
O3 C1 C2 119.5(6) . .
O1 C1 Dy2 51.6(3) . 2_765
O3 C1 Dy2 67.8(4) . 2_765
C2 C1 Dy2 172.4(5) . 2_765
C3 C2 C1 115.0(9) . .
C3 C2 C4 95.1(8) . .
C1 C2 C4 108.3(8) . .
O5 C5 O4 122.7(8) . .
O5 C5 C6 117.7(7) . .
O4 C5 C6 119.1(7) . .
C5 C6 C7 122.3(7) . .
C5 C6 C8 116.9(8) . .
C7 C6 C8 105.8(6) . .
O8 C9 O9 120.4(7) . .
O8 C9 C10 121.4(8) . .
O9 C9 C10 118.3(8) . .
O8 C9 Dy2 59.5(4) . .
O9 C9 Dy2 60.9(4) . .
C10 C9 Dy2 177.3(8) . .
C12 C10 C11 115.4(13) . .
C12 C10 C9 112.4(12) . .
C11 C10 C9 109.2(11) . .
O13 C13 O12 122.1(10) . .
O13 C13 C14 127.0(13) . .
O12 C13 C14 110.2(12) . .
O13 C13 Dy1 65.4(5) . .
O12 C13 Dy1 56.7(5) . .
C14 C13 Dy1 165.4(11) . .
C13 C14 C16 125.7(14) . .
C13 C14 C15 117.8(12) . .
C16 C14 C15 96.9(4) . .
O7 C17 O6 118.8(6) . .
O7 C17 C18 122.1(6) . .
O6 C17 C18 119.1(6) . .
O7 C17 Dy2 66.8(3) . .
O6 C17 Dy2 52.1(3) . .
C18 C17 Dy2 171.0(5) . .
C17 C18 C20 107.8(8) . .
C17 C18 C19 112.4(7) . .
C20 C18 C19 111.0(9) . .
O17 C21 O16 119.2(6) . .
O17 C21 C22 118.1(7) . .
O16 C21 C22 122.7(6) . .
O17 C21 Dy3 53.5(3) . .
O16 C21 Dy3 65.8(3) . .
C22 C21 Dy3 171.0(6) . .
C24 C22 C21 113.5(10) . .
C24 C22 C23 112.1(11) . .
C21 C22 C23 103.8(9) . .
O15 C25 O14 124.2(6) . .
O15 C25 C26 119.0(6) . .
O14 C25 C26 116.8(6) . .
C27 C26 C25 108.7(7) . .
C27 C26 C28 112.6(8) . .
C25 C26 C28 113.7(7) . .
O22 C29 O20 120.6(7) . .
O22 C29 C30 121.2(7) . .
O20 C29 C30 118.2(7) . .
O22 C29 Dy3 52.2(4) . 2_676
O20 C29 Dy3 68.5(4) . 2_676
C30 C29 Dy3 173.3(6) . 2_676
C31 C30 C32 109.0(15) . .
C31 C30 C29 116.4(12) . .
C32 C30 C29 113.9(11) . .
O18 C33 O19 120.2(7) . .
O18 C33 C34 121.9(8) . .
O19 C33 C34 117.8(8) . .
O18 C33 Dy3 58.3(4) . .
O19 C33 Dy3 61.9(4) . .
C34 C33 Dy3 177.7(6) . .
C36 C34 C35 118.9(10) . .
C36 C34 C33 111.2(9) . .
C35 C34 C33 114.1(9) . .
O24 C37 O23 119.4(11) . .
O24 C37 C38 123.4(13) . .
O23 C37 C38 115.8(11) . .
C39 C38 C37 114.7(13) . .
C39 C38 C40 105.7(15) . .
C37 C38 C40 108.3(13) . .
N4 C41 C46 107.9(7) . .
N4 C41 C42 131.6(7) . .
C46 C41 C42 120.5(8) . .
C43 C42 C41 116.8(8) . .
C42 C43 C44 122.5(9) . .
C45 C44 C43 121.6(9) . .
C44 C45 C46 116.6(8) . .
N6 C46 C45 134.1(7) . .
N6 C46 C41 104.0(7) . .
C45 C46 C41 121.9(8) . .
N1 C47 C52 108.6(7) . .
N1 C47 C48 130.6(7) . .
C52 C47 C48 120.8(8) . .
C49 C48 C47 116.8(8) . .
C48 C49 C50 121.3(9) . .
C51 C50 C49 122.3(9) . .
C50 C51 C52 116.1(8) . .
N3 C52 C47 103.8(7) . .
N3 C52 C51 133.5(7) . .
C47 C52 C51 122.7(8) . .

loop_
_geom_bond_atom_site_label_1
_geom_bond_atom_site_label_2
_geom_bond_distance
_geom_bond_site_symmetry_2
Dy2 O4 2.249(5) .
Dy2 O3 2.310(4) .
Dy2 O6 2.345(5) .
Dy2 O2 2.356(4) .
Dy2 O1 2.409(5) 2_765
Dy2 O8 2.442(5) .
Dy2 O9 2.472(5) .
Dy2 O7 2.666(4) .
Dy2 O3 2.761(5) 2_765
Dy2 C9 2.826(8) .
Dy2 C17 2.898(6) .
Dy2 C1 2.979(7) 2_765
Dy1 O14 2.250(5) .
Dy1 O5 2.269(5) .
Dy1 O10 2.376(5) .
Dy1 O12 2.376(6) .
Dy1 O16 2.379(4) .
Dy1 O11 2.404(5) .
Dy1 O7 2.465(4) .
Dy1 O13 2.563(6) .
Dy1 C13 2.818(11) .
Dy3 O15 2.275(5) .
Dy3 O20 2.318(5) .
Dy3 O21 2.350(4) .
Dy3 O17 2.364(5) .
Dy3 O22 2.384(5) 2_676
Dy3 O18 2.433(5) .
Dy3 O19 2.513(5) .
Dy3 O16 2.633(4) .
Dy3 O20 2.732(5) 2_676
Dy3 C33 2.846(8) .
Dy3 C21 2.886(7) .
Dy3 C29 2.930(7) 2_676
O1 C1 1.251(8) .
O1 Dy2 2.409(5) 2_765
O3 C1 1.267(8) .
O3 Dy2 2.761(5) 2_765
O4 C5 1.250(7) .
O5 C5 1.246(7) .
O6 C17 1.261(8) .
O7 C17 1.260(8) .
O8 C9 1.245(10) .
O9 C9 1.257(9) .
O12 C13 1.243(13) .
O13 C13 1.239(12) .
O14 C25 1.255(8) .
O15 C25 1.239(8) .
O16 C21 1.265(8) .
O17 C21 1.261(8) .
O18 C33 1.251(9) .
O19 C33 1.252(9) .
O20 C29 1.260(8) .
O20 Dy3 2.732(5) 2_676
O22 C29 1.229(8) .
O22 Dy3 2.384(5) 2_676
O23 C37 1.281(14) .
O24 C37 1.214(13) .
N1 N2 1.302(9) .
N1 C47 1.375(10) .
N2 N3 1.343(9) .
N3 C52 1.359(10) .
N4 N5 1.309(9) .
N4 C41 1.359(10) .
N5 N6 1.344(9) .
N6 C46 1.337(10) .
C1 C2 1.493(10) .
C1 Dy2 2.979(7) 2_765
C2 C3 1.446(15) .
C2 C4 1.533(15) .
C5 C6 1.418(11) .
C6 C7 1.444(8) .
C6 C8 1.462(5) .
C9 C10 1.516(13) .
C10 C12 1.429(19) .
C10 C11 1.487(19) .
C13 C14 1.381(15) .
C14 C16 1.479(5) .
C14 C15 1.486(5) .
C17 C18 1.481(10) .
C18 C20 1.503(15) .
C18 C19 1.529(13) .
C21 C22 1.501(11) .
C22 C24 1.441(17) .
C22 C23 1.565(17) .
C25 C26 1.518(10) .
C26 C27 1.496(14) .
C26 C28 1.518(12) .
C29 C30 1.481(12) .
C29 Dy3 2.930(7) 2_676
C30 C31 1.380(19) .
C30 C32 1.413(18) .
C33 C34 1.502(12) .
C34 C36 1.479(15) .
C34 C35 1.484(14) .
C37 C38 1.483(16) .
C38 C39 1.387(19) .
C38 C40 1.56(2) .
C41 C46 1.396(10) .
C41 C42 1.398(11) .
C42 C43 1.361(12) .
C43 C44 1.399(13) .
C44 C45 1.360(12) .
C45 C46 1.396(11) .
C47 C52 1.379(10) .
C47 C48 1.397(11) .
C48 C49 1.372(12) .
C49 C50 1.408(13) .
C50 C51 1.356(12) .
C51 C52 1.389(11) .
